data_7223684
loop_
_publ_author_name
'Paulus, M.'
'Thiele, G.'

_publ_section_title
;
 Synthese und Kristallstruktur von
 Tris-mue-chlorodichlorotetrakis(dichlorsulfan)diruthenium II,III). eines
 unsymmetrisch substituierten, gemischtvalenten Ruthenium(II,III)-
 Komplexes mit SCl2-Liganden
;
_journal_name_full
;
Zeitschrift fuer Naturforschung, Teil B. Anorganische Chemie, Organische 
Chemie (42,1987-)
;
_journal_page_first 253
_journal_page_last 257
_journal_volume 47
_journal_year 1992
_chemical_formula_sum 'Cl26 Ru4 S8'
_chemical_name_systematic '((Cl2 (S Cl2) Ru) Cl3 ((S Cl2)3 Ru))2'
_space_group_IT_number 14
_symmetry_space_group_name_Hall '-P 2ybc'
_symmetry_space_group_name_H-M 'P 1 21/c 1'
_cell_angle_alpha 90
_cell_angle_beta 97.03
_cell_angle_gamma 90
_cell_formula_units_Z 4
_cell_length_a 8.0262
_cell_length_b 14.9612
_cell_length_c 32.8876
_cell_volume 3919.506
_citation_journal_id_ASTM ZNBSEN
_cod_data_source_file Paulus_ZNBSEN_1992_1651.cif
_cod_data_source_block Cl26Ru4S8
_cod_database_code 7223684

loop_
_symmetry_equiv_pos_as_xyz
x,y,z
-x,y+1/2,-z+1/2
-x,-y,-z
x,-y-1/2,z-1/2

loop_
_atom_site_label
_atom_site_type_symbol
_atom_site_fract_x
_atom_site_fract_y
_atom_site_fract_z
_atom_site_occupancy
_atom_site_U_iso_or_equiv
Cl21 Cl-1 0.8592 -0.087 0.188 1 0.0
Cl4 Cl-1 0.202 0.2123 0.0916 1 0.0
S7 S+2 0.2538 -0.0625 0.2398 1 0.0
Cl18 Cl-1 0.3131 -0.0733 0.1814 1 0.0
Cl23 Cl-1 0.8221 0.116 -0.08 1 0.0
Cl15 Cl-1 0.6614 0.4433 -0.0317 1 0.0
Cl25 Cl-1 0.4854 0.4218 0.1243 1 0.0
Cl19 Cl-1 0.9846 0.3445 0.0036 1 0.0
S8 S+2 0.002 0.0501 0.3964 1 0.0
Cl24 Cl-1 0.0013 0.1143 0.0065 1 0.0
Cl9 Cl-1 0.0395 0.2402 0.3685 1 0.0
Cl17 Cl-1 0.2429 0.0502 0.4233 1 0.0
Cl2 Cl-1 0.7589 0.2212 0.0654 1 0.0
Cl7 Cl-1 0.6997 0.1085 0.3396 1 0.0
Cl8 Cl-1 0.934 0.1844 0.268 1 0.0
Cl3 Cl-1 0.4327 0.3195 0.0295 1 0.0
Cl12 Cl-1 0.5422 0.0954 0.1291 1 0.0
Cl1 Cl-1 0.2609 0.097 0.3166 1 0.0
S5 S+2 0.7687 0.1024 -0.0216 1 0.0
Cl11 Cl-1 0.9934 0.074 0.1414 1 0.0
Cl13 Cl-1 0.7544 0.2942 0.1648 1 0.0
S6 S+2 0.5135 0.2938 0.1387 1 0.0
Cl22 Cl-1 0.9623 -0.0834 0.3932 1 0.0
Cl6 Cl-1 0.943 -0.0227 0.2912 1 0.0
Cl16 Cl-1 0.5003 0.2667 -0.1086 1 0.0
Ru3 Ru+2 0.1126 0.0642 0.249 1 0.0
Ru1 Ru+2 0.4826 0.2098 0.0838 1 0.0
Ru2 Ru+2 0.6126 0.2187 -0.0035 1 0.0
S1 S+2 0.4136 0.2172 -0.059 1 0.0
Ru4 Ru+2 0.9803 0.19091 0.3342 1 0.0
S2 S+2 0.7681 0.3199 -0.0327 1 0.0
Cl10 Cl-1 0.4889 -0.056 0.269 1 0.0
Cl14 Cl-1 0.1801 0.2718 0.2051 1 0.0
Cl26 Cl-1 0.4949 0.1707 0.2435 1 0.0
Cl5 Cl-1 0.4408 0.1076 0.0259 1 0.0
S4 S+2 0.9096 0.0446 0.196 1 0.0
Cl20 Cl-1 0.3681 0.0888 -0.0777 1 0.0
S3 S+2 0.2711 0.146 0.2115 1 0.0
